data_7222951
loop_
_publ_author_name
'Eisenmann, B.'
'Hofmann, A.'
'Zagler, R.'

_publ_section_title
;
 Na5InTe4 und Na5In2Te6 - Erste Beispiele fuer Neso- sowie
 Ditelluro-verbrueckte Inotelluroindate
;
_journal_name_full
;
Zeitschrift fuer Naturforschung, Teil B. Anorganische Chemie, Organische 
Chemie (42,1987-)
;
_journal_page_first 8
_journal_page_last 14
_journal_volume 45
_journal_year 1990
_chemical_formula_sum 'In2 Na5 Te6'
_chemical_name_systematic 'Na5 (In Te3)2'
_space_group_IT_number 36
_symmetry_space_group_name_Hall 'C 2c -2'
_symmetry_space_group_name_H-M 'C m c 21'
_cell_angle_alpha 90
_cell_angle_beta 90
_cell_angle_gamma 90
_cell_formula_units_Z 8
_cell_length_a 9.021
_cell_length_b 15.361
_cell_length_c 23.565
_cell_volume 3265.439
_citation_journal_id_ASTM ZNBSEN
_cod_data_source_file Eisenmann_ZNBSEN_1990_1996.cif
_cod_data_source_block In2Na5Te6
_cod_database_code 7222951

loop_
_symmetry_equiv_pos_as_xyz
x,y,z
-x,-y,z+1/2
-x,y,z
x,-y,z+1/2
x+1/2,y+1/2,z
-x+1/2,-y+1/2,z+1/2
-x+1/2,y+1/2,z
x+1/2,-y+1/2,z+1/2

loop_
_atom_site_label
_atom_site_type_symbol
_atom_site_fract_x
_atom_site_fract_y
_atom_site_fract_z
_atom_site_occupancy
_atom_site_U_iso_or_equiv
Te10 Te-1 0 0.2049 0.489 1 0.0
In1 In+3 0 0.0343 0.1211 1 0.0
Te3 Te-1 0 0.3724 0.1911 1 0.0
Te4 Te-1 0 0.0325 0 1 0.0
Te5 Te-1 0.242 0.3804 0.3597 1 0.0
Na1 Na+1 0.2481 0.4973 0.2482 1 0.0
Te6 Te-1 0.262 0.1297 0.1406 1 0.0
In4 In+3 0 0.5129 0.1209 1 0.0
Na3 Na+1 0.2421 0.3213 0.0876 1 0.0
Te2 Te-1 0 0.1229 0.3077 1 0.0
Na2 Na+1 0.2562 0.2485 0.2491 1 0.0
Te9 Te-1 0 0.1203 0.6761 1 0.0
Te8 Te-1 0 0.6296 0.3255 1 0.0
Te7 Te-1 0 0.4546 0.009 1 0.0
Na5 Na+1 0.3113 0.1249 0.0009 1 0.0
Te1 Te-1 0 0.2184 0.0027 1 0.0
In2 In+3 0 0.2658 0.3781 1 0.0
In3 In+3 0 0.7833 0.3828 1 0.0
Na4 Na+1 0.2406 0.0824 0.4143 1 0.0
